data_7000289
loop_
_publ_author_name
'Lee, Young Hoon'
'Harrowfield, Jack M.'
'Kim, Jong Seung'
'Kim, Yang'
'Lee, Min Hee'
'Lim, Woo Taik'
'Park, Yu Cheol'
'Thu\'ery, Pierre'

_publ_section_title
;
 Functionalised azetidines as ligands: species derived by selective
 alkylation at substituent-nitrogen
;
_journal_issue 3
_journal_name_full 'Dalton Transactions'
_journal_page_first 443
_journal_page_last 454
_journal_paper_doi 10.1039/b812298a
_journal_year 2009
_chemical_formula_sum 'C28 H32 Cl0.83333 Cu F N3 O6.33333 P0.1666'
_chemical_formula_weight 629.14
_space_group_IT_number 148
_symmetry_cell_setting trigonal
_symmetry_space_group_name_Hall '-R 3'
_symmetry_space_group_name_H-M 'R -3 :H'
_atom_sites_solution_hydrogens geom
_atom_sites_solution_primary direct
_atom_sites_solution_secondary difmap
_audit_creation_method SHELXL-97
_cell_angle_alpha 90.00
_cell_angle_beta 90.00
_cell_angle_gamma 120.00
_cell_formula_units_Z 18
_cell_length_a 23.3386(9)
_cell_length_b 23.3386(9)
_cell_length_c 28.0412(7)
_cell_measurement_reflns_used 95447
_cell_measurement_temperature 100(2)
_cell_measurement_theta_max 25.68
_cell_measurement_theta_min 2.14
_cell_volume 13227.5(8)
_computing_cell_refinement 'HKL2000 (Otwinowski & Minor, 1997)'
_computing_data_collection 'COLLECT (Hooft, 1998)'
_computing_data_reduction 'HKL2000 (Otwinowski & Minor, 1997)'
_computing_molecular_graphics 'SHELXTL (Sheldrick, 1999)'
_computing_publication_material 'SHELXTL (Sheldrick, 1999); PLATON (Spek, 2003)'
_computing_structure_refinement 'SHELXL-97 (Sheldrick, 1997)'
_computing_structure_solution 'SHELXS-97 (Sheldrick, 1997)'
_diffrn_ambient_temperature 100(2)
_diffrn_measured_fraction_theta_full 0.994
_diffrn_measured_fraction_theta_max 0.994
_diffrn_measurement_device_type 'Nonius Kappa-CCD area-detector diffractometer'
_diffrn_measurement_method 'two \f and two \w scans with 2\% steps'
_diffrn_radiation_monochromator graphite
_diffrn_radiation_source 'fine-focus sealed tube'
_diffrn_radiation_type MoK\a
_diffrn_radiation_wavelength 0.71073
_diffrn_reflns_av_R_equivalents 0.0340
_diffrn_reflns_av_sigmaI/netI 0.0465
_diffrn_reflns_limit_h_max 28
_diffrn_reflns_limit_h_min -28
_diffrn_reflns_limit_k_max 24
_diffrn_reflns_limit_k_min -24
_diffrn_reflns_limit_l_max 34
_diffrn_reflns_limit_l_min -34
_diffrn_reflns_number 95447
_diffrn_reflns_theta_full 25.68
_diffrn_reflns_theta_max 25.68
_diffrn_reflns_theta_min 2.14
_diffrn_standards_decay_% 0
_diffrn_standards_interval_time 0
_diffrn_standards_number 0
_exptl_absorpt_coefficient_mu 0.881
_exptl_absorpt_correction_T_max 0.916
_exptl_absorpt_correction_T_min 0.810
_exptl_absorpt_correction_type multi-scan
_exptl_absorpt_process_details 'SCALEPACK (Otwinowski & Minor, 1997)'
_exptl_crystal_colour 'translucent dark green'
_exptl_crystal_density_diffrn 1.422
_exptl_crystal_density_method 'not measured'
_exptl_crystal_description irregular
_exptl_crystal_F_000 5874
_exptl_crystal_size_max 0.15
_exptl_crystal_size_mid 0.15
_exptl_crystal_size_min 0.10
_refine_diff_density_max 1.732
_refine_diff_density_min -0.606
_refine_diff_density_rms 0.149
_refine_ls_extinction_method none
_refine_ls_goodness_of_fit_ref 1.036
_refine_ls_hydrogen_treatment constr
_refine_ls_matrix_type full
_refine_ls_number_parameters 400
_refine_ls_number_reflns 5545
_refine_ls_number_restraints 55
_refine_ls_restrained_S_all 1.064
_refine_ls_R_factor_all 0.0794
_refine_ls_R_factor_gt 0.0593
_refine_ls_shift/su_max 0.000
_refine_ls_shift/su_mean 0.000
_refine_ls_structure_factor_coef Fsqd
_refine_ls_weighting_details 'calc w=1/[\s^2^(Fo^2^)+(0.1208P)^2^+33.6094P] where P=(Fo^2^+2Fc^2^)/3'
_refine_ls_weighting_scheme calc
_refine_ls_wR_factor_gt 0.1732
_refine_ls_wR_factor_ref 0.1853
_reflns_number_gt 4314
_reflns_number_total 5545
_reflns_threshold_expression >2sigma(I)
_cod_data_source_file b812298a.txt
_cod_data_source_block yk57
_cod_original_sg_symbol_H-M 'R -3'
_cod_database_code 7000289

loop_
_symmetry_equiv_pos_as_xyz
'x, y, z'
'-y, x-y, z'
'-x+y, -x, z'
'x+2/3, y+1/3, z+1/3'
'-y+2/3, x-y+1/3, z+1/3'
'-x+y+2/3, -x+1/3, z+1/3'
'x+1/3, y+2/3, z+2/3'
'-y+1/3, x-y+2/3, z+2/3'
'-x+y+1/3, -x+2/3, z+2/3'
'-x, -y, -z'
'y, -x+y, -z'
'x-y, x, -z'
'-x+2/3, -y+1/3, -z+1/3'
'y+2/3, -x+y+1/3, -z+1/3'
'x-y+2/3, x+1/3, -z+1/3'
'-x+1/3, -y+2/3, -z+2/3'
'y+1/3, -x+y+2/3, -z+2/3'
'x-y+1/3, x+2/3, -z+2/3'

loop_
_atom_site_label
_atom_site_type_symbol
_atom_site_fract_x
_atom_site_fract_y
_atom_site_fract_z
_atom_site_U_iso_or_equiv
_atom_site_adp_type
_atom_site_occupancy
_atom_site_symmetry_multiplicity
_atom_site_calc_flag
_atom_site_refinement_flags
_atom_site_disorder_assembly
_atom_site_disorder_group
Cu Cu 0.68787(2) 0.79095(2) 0.133766(15) 0.02808(19) Uani 1 1 d . . .
P1 P 0.3333 0.6667 0.1667 0.0342(11) Uani 0.50 6 d SPU . .
P2 P 1.0000 1.0000 0.0000 0.0442(13) Uani 0.50 6 d SPDU . .
Cl1 Cl 1.0000 1.0000 0.1428(4) 0.061(2) Uani 0.50 3 d SPU . .
Cl2 Cl 0.94500(9) 0.76896(11) 0.16550(7) 0.0516(5) Uani 0.6667 1 d P . .
O1 O 0.59627(14) 0.74654(14) 0.15514(10) 0.0367(7) Uani 1 1 d . . .
O2 O 0.60179(17) 0.65618(15) 0.16973(11) 0.0445(8) Uani 1 1 d . . .
O3 O 0.69489(15) 0.88987(14) 0.13280(10) 0.0383(7) Uani 1 1 d . . .
H3A H 0.6712 0.9077 0.1406 0.046 Uiso 1 1 d R . .
H3B H 0.7368 0.9226 0.1391 0.046 Uiso 1 1 d R . .
O4 O 0.9915(6) 0.9409(6) 0.1258(4) 0.099(3) Uani 0.50 1 d PU . .
O5 O 1.0000 1.0000 0.1950(4) 0.052(3) Uani 0.50 3 d SP . .
O6 O 0.9487(4) 0.7103(4) 0.1701(3) 0.089(2) Uani 0.667 1 d PU . .
O7 O 0.9160(4) 0.7709(5) 0.1215(3) 0.102(2) Uani 0.667 1 d PU . .
O8 O 0.9103(3) 0.7753(4) 0.2041(2) 0.0736(17) Uani 0.667 1 d PU . .
O9 O 1.0108(2) 0.8283(3) 0.1645(2) 0.0619(16) Uani 0.666 1 d P . .
N1 N 0.66338(18) 0.77623(17) 0.06194(12) 0.0324(7) Uani 1 1 d . . .
N2 N 0.78177(17) 0.82282(17) 0.11575(11) 0.0330(7) Uani 1 1 d . . .
N3 N 0.72016(17) 0.78581(17) 0.20093(11) 0.0310(7) Uani 1 1 d . . .
H3 H 0.6894 0.7407 0.2096 0.037 Uiso 1 1 d R . .
F1 F 0.3157(6) 0.7074(5) 0.1319(4) 0.049(3) Uani 0.50 1 d PU . .
F2 F 0.9564(5) 1.0200(6) 0.0307(4) 0.054(3) Uani 0.50 1 d PDU . .
C1 C 0.6025(2) 0.7646(2) 0.04996(16) 0.0379(10) Uani 1 1 d . . .
H1 H 0.5732 0.7600 0.0742 0.045 Uiso 1 1 calc R . .
C2 C 0.5819(3) 0.7595(2) 0.00316(17) 0.0454(11) Uani 1 1 d . . .
H2 H 0.5396 0.7514 -0.0040 0.055 Uiso 1 1 calc R . .
C3 C 0.6254(3) 0.7666(2) -0.03270(17) 0.0520(13) Uani 1 1 d . . .
H3C H 0.6132 0.7642 -0.0645 0.062 Uiso 1 1 calc R . .
C4 C 0.6871(3) 0.7771(2) -0.02081(16) 0.0484(12) Uani 1 1 d . . .
H4 H 0.7163 0.7806 -0.0447 0.058 Uiso 1 1 calc R . .
C5 C 0.7058(2) 0.7826(2) 0.02689(15) 0.0394(10) Uani 1 1 d . . .
C6 C 0.7752(2) 0.8004(2) 0.04116(15) 0.0436(11) Uani 1 1 d . . .
C7 C 0.7780(2) 0.7653(2) 0.08779(15) 0.0404(10) Uani 1 1 d . . .
H7A H 0.7382 0.7233 0.0938 0.048 Uiso 1 1 calc R . .
H7B H 0.8172 0.7613 0.0905 0.048 Uiso 1 1 calc R . .
C8 C 0.8064(2) 0.8654(2) 0.07201(14) 0.0428(11) Uani 1 1 d . . .
H8A H 0.8542 0.8915 0.0699 0.051 Uiso 1 1 calc R . .
H8B H 0.7863 0.8926 0.0668 0.051 Uiso 1 1 calc R . .
C9 C 0.8176(3) 0.7983(3) 0.00065(19) 0.0646(16) Uani 1 1 d . . .
H9A H 0.7946 0.7561 -0.0150 0.097 Uiso 1 1 calc R . .
H9B H 0.8587 0.8048 0.0133 0.097 Uiso 1 1 calc R . .
H9C H 0.8263 0.8327 -0.0219 0.097 Uiso 1 1 calc R . .
C10 C 0.8240(2) 0.8461(2) 0.15841(14) 0.0359(9) Uani 1 1 d . . .
H10A H 0.8317 0.8893 0.1678 0.043 Uiso 1 1 calc R . .
H10B H 0.8664 0.8493 0.1520 0.043 Uiso 1 1 calc R . .
C11 C 0.7880(2) 0.7960(2) 0.19767(14) 0.0361(9) Uani 1 1 d . . .
H11A H 0.7862 0.7546 0.1903 0.043 Uiso 1 1 calc R . .
H11B H 0.8109 0.8124 0.2278 0.043 Uiso 1 1 calc R . .
C12 C 0.7131(2) 0.8317(2) 0.23475(13) 0.0320(9) Uani 1 1 d . . .
H12A H 0.6679 0.8231 0.2332 0.038 Uiso 1 1 calc R . .
H12B H 0.7418 0.8768 0.2242 0.038 Uiso 1 1 calc R . .
C13 C 0.7293(2) 0.8262(2) 0.28625(13) 0.0303(8) Uani 1 1 d . . .
C14 C 0.7868(2) 0.8762(2) 0.30867(14) 0.0317(8) Uani 1 1 d . . .
C15 C 0.8368(2) 0.9342(2) 0.28429(15) 0.0369(9) Uani 1 1 d . . .
H15 H 0.8320 0.9394 0.2519 0.044 Uiso 1 1 calc R . .
C16 C 0.8904(2) 0.9813(2) 0.30768(17) 0.0398(10) Uani 1 1 d . . .
H16 H 0.9218 1.0181 0.2910 0.048 Uiso 1 1 calc R . .
C17 C 0.9000(2) 0.9760(2) 0.35673(17) 0.0415(10) Uani 1 1 d . . .
H17 H 0.9369 1.0093 0.3722 0.050 Uiso 1 1 calc R . .
C18 C 0.8549(2) 0.9220(2) 0.38132(16) 0.0378(10) Uani 1 1 d . . .
H18 H 0.8616 0.9184 0.4136 0.045 Uiso 1 1 calc R . .
C19 C 0.79750(19) 0.8708(2) 0.35847(14) 0.0314(8) Uani 1 1 d . . .
C20 C 0.7513(2) 0.8152(2) 0.38384(14) 0.0317(8) Uani 1 1 d . . .
H20 H 0.7584 0.8121 0.4161 0.038 Uiso 1 1 calc R . .
C21 C 0.69551(19) 0.7648(2) 0.36265(13) 0.0301(8) Uani 1 1 d . . .
C22 C 0.6491(2) 0.7081(2) 0.38895(14) 0.0342(9) Uani 1 1 d . . .
H22 H 0.6564 0.7048 0.4212 0.041 Uiso 1 1 calc R . .
C23 C 0.5942(2) 0.6585(2) 0.36748(16) 0.0391(10) Uani 1 1 d . . .
H23 H 0.5646 0.6217 0.3850 0.047 Uiso 1 1 calc R . .
C24 C 0.5823(2) 0.6633(2) 0.31839(16) 0.0389(10) Uani 1 1 d . . .
H24 H 0.5451 0.6292 0.3038 0.047 Uiso 1 1 calc R . .
C25 C 0.6248(2) 0.7172(2) 0.29263(14) 0.0339(9) Uani 1 1 d . . .
H25 H 0.6150 0.7200 0.2609 0.041 Uiso 1 1 calc R . .
C26 C 0.68366(19) 0.7696(2) 0.31257(14) 0.0302(8) Uani 1 1 d . . .
C27 C 0.5710(2) 0.6872(2) 0.16832(14) 0.0364(9) Uani 1 1 d . . .
C28 C 0.4994(2) 0.6534(2) 0.18436(17) 0.0491(12) Uani 1 1 d . . .
H28A H 0.4975 0.6615 0.2177 0.074 Uiso 1 1 calc R . .
H28B H 0.4790 0.6067 0.1789 0.074 Uiso 1 1 calc R . .
H28C H 0.4762 0.6707 0.1666 0.074 Uiso 1 1 calc R . .

loop_
_atom_site_aniso_label
_atom_site_aniso_U_11
_atom_site_aniso_U_22
_atom_site_aniso_U_33
_atom_site_aniso_U_23
_atom_site_aniso_U_13
_atom_site_aniso_U_12
Cu 0.0315(3) 0.0300(3) 0.0242(3) 0.00066(17) -0.00092(18) 0.0165(2)
P1 0.0207(13) 0.0207(13) 0.061(3) 0.000 0.000 0.0104(6)
P2 0.060(2) 0.060(2) 0.0123(19) 0.000 0.000 0.0301(10)
Cl1 0.063(3) 0.063(3) 0.058(4) 0.000 0.000 0.0315(13)
Cl2 0.0413(9) 0.0805(13) 0.0487(10) 0.0079(9) 0.0009(7) 0.0423(10)
O1 0.0359(16) 0.0316(15) 0.0392(16) 0.0007(12) 0.0007(12) 0.0144(13)
O2 0.056(2) 0.0335(16) 0.0392(16) -0.0002(13) -0.0002(14) 0.0183(15)
O3 0.0445(17) 0.0330(15) 0.0430(17) 0.0007(13) 0.0032(13) 0.0235(14)
O4 0.098(5) 0.099(5) 0.102(5) 0.007(4) 0.004(4) 0.051(4)
O5 0.061(5) 0.061(5) 0.035(6) 0.000 0.000 0.031(2)
O6 0.085(4) 0.074(4) 0.111(4) 0.005(3) 0.012(3) 0.044(3)
O7 0.102(4) 0.141(5) 0.086(4) -0.020(3) -0.027(3) 0.077(4)
O8 0.070(3) 0.100(4) 0.066(3) 0.014(3) 0.010(3) 0.054(3)
O9 0.028(2) 0.053(3) 0.093(4) -0.011(3) 0.025(3) 0.011(2)
N1 0.0406(19) 0.0297(17) 0.0306(17) -0.0023(13) -0.0042(14) 0.0202(15)
N2 0.0377(19) 0.0388(19) 0.0242(16) -0.0007(14) -0.0011(14) 0.0205(16)
N3 0.0373(18) 0.0344(18) 0.0250(16) 0.0004(13) 0.0028(13) 0.0208(15)
F1 0.053(4) 0.046(4) 0.042(4) 0.010(3) 0.000(3) 0.020(3)
F2 0.057(5) 0.060(5) 0.047(4) -0.002(4) 0.001(4) 0.032(4)
C1 0.045(2) 0.033(2) 0.043(2) -0.0038(18) -0.0108(19) 0.024(2)
C2 0.054(3) 0.035(2) 0.048(3) -0.0061(19) -0.022(2) 0.023(2)
C3 0.078(4) 0.043(3) 0.035(2) -0.009(2) -0.018(2) 0.030(3)
C4 0.061(3) 0.051(3) 0.030(2) -0.004(2) -0.008(2) 0.025(3)
C5 0.052(3) 0.036(2) 0.029(2) -0.0031(17) -0.0020(18) 0.021(2)
C6 0.044(3) 0.057(3) 0.028(2) -0.0042(19) 0.0043(18) 0.025(2)
C7 0.042(2) 0.053(3) 0.033(2) -0.0063(19) -0.0018(18) 0.029(2)
C8 0.042(2) 0.050(3) 0.026(2) 0.0041(18) 0.0036(18) 0.015(2)
C9 0.056(3) 0.097(5) 0.037(3) -0.013(3) 0.009(2) 0.036(3)
C10 0.033(2) 0.047(2) 0.028(2) -0.0048(18) -0.0026(16) 0.0206(19)
C11 0.036(2) 0.047(2) 0.030(2) -0.0021(17) -0.0003(17) 0.024(2)
C12 0.036(2) 0.040(2) 0.0250(19) -0.0003(16) 0.0009(16) 0.0223(19)
C13 0.033(2) 0.036(2) 0.0245(18) -0.0005(15) 0.0007(15) 0.0192(18)
C14 0.032(2) 0.036(2) 0.030(2) 0.0001(16) 0.0037(16) 0.0192(18)
C15 0.037(2) 0.036(2) 0.036(2) 0.0015(17) 0.0057(17) 0.0167(19)
C16 0.033(2) 0.036(2) 0.049(3) 0.0000(19) 0.0077(19) 0.0166(19)
C17 0.030(2) 0.041(2) 0.054(3) -0.007(2) -0.0051(19) 0.018(2)
C18 0.034(2) 0.042(2) 0.041(2) -0.0071(19) -0.0081(18) 0.022(2)
C19 0.029(2) 0.039(2) 0.032(2) -0.0039(16) -0.0032(16) 0.0212(18)
C20 0.037(2) 0.042(2) 0.0245(18) -0.0015(16) -0.0022(16) 0.0257(19)
C21 0.031(2) 0.039(2) 0.0238(18) 0.0008(16) -0.0007(15) 0.0202(18)
C22 0.037(2) 0.041(2) 0.029(2) 0.0055(17) 0.0029(16) 0.0224(19)
C23 0.033(2) 0.038(2) 0.042(2) 0.0080(18) 0.0055(18) 0.0141(19)
C24 0.032(2) 0.041(2) 0.040(2) -0.0020(18) -0.0020(17) 0.0153(19)
C25 0.032(2) 0.041(2) 0.0282(19) -0.0020(17) -0.0026(16) 0.0175(18)
C26 0.031(2) 0.037(2) 0.0256(19) -0.0019(16) 0.0011(15) 0.0192(18)
C27 0.045(2) 0.038(2) 0.0243(19) -0.0087(16) -0.0030(17) 0.019(2)
C28 0.043(3) 0.042(3) 0.043(3) -0.008(2) 0.007(2) 0.007(2)

loop_
_atom_type_symbol
_atom_type_description
_atom_type_scat_dispersion_real
_atom_type_scat_dispersion_imag
_atom_type_scat_source
C C 0.0033 0.0016 'International Tables Vol C Tables 4.2.6.8 and 6.1.1.4'
H H 0.0000 0.0000 'International Tables Vol C Tables 4.2.6.8 and 6.1.1.4'
N N 0.0061 0.0033 'International Tables Vol C Tables 4.2.6.8 and 6.1.1.4'
O O 0.0106 0.0060 'International Tables Vol C Tables 4.2.6.8 and 6.1.1.4'
F F 0.0171 0.0103 'International Tables Vol C Tables 4.2.6.8 and 6.1.1.4'
P P 0.1023 0.0942 'International Tables Vol C Tables 4.2.6.8 and 6.1.1.4'
Cu Cu 0.3201 1.2651 'International Tables Vol C Tables 4.2.6.8 and 6.1.1.4'
Cl Cl 0.1484 0.1585 'International Tables Vol C Tables 4.2.6.8 and 6.1.1.4'

loop_
_geom_angle_atom_site_label_1
_geom_angle_atom_site_label_2
_geom_angle_atom_site_label_3
_geom_angle
_geom_angle_site_symmetry_1
_geom_angle_site_symmetry_3
_geom_angle_publ_flag
O1 Cu N2 170.31(13) . . ?
O1 Cu N3 91.37(13) . . ?
N2 Cu N3 83.53(13) . . ?
O1 Cu N1 94.16(13) . . ?
N2 Cu N1 88.63(13) . . ?
N3 Cu N1 163.54(13) . . ?
O1 Cu O3 92.73(12) . . ?
N2 Cu O3 96.46(13) . . ?
N3 Cu O3 103.43(12) . . ?
N1 Cu O3 91.79(12) . . ?
F1 P1 F1 95.2(6) 15 . ?
F1 P1 F1 84.8(6) 15 14_455 ?
F1 P1 F1 95.2(6) . 14_455 ?
F1 P1 F1 84.8(6) 15 13_565 ?
F1 P1 F1 179.994(3) . 13_565 ?
F1 P1 F1 84.8(6) 14_455 13_565 ?
F1 P1 F1 95.2(6) 15 2_665 ?
F1 P1 F1 84.8(6) . 2_665 ?
F1 P1 F1 179.998(3) 14_455 2_665 ?
F1 P1 F1 95.2(6) 13_565 2_665 ?
F1 P1 F1 179.994(2) 15 3_565 ?
F1 P1 F1 84.8(6) . 3_565 ?
F1 P1 F1 95.2(6) 14_455 3_565 ?
F1 P1 F1 95.2(6) 13_565 3_565 ?
F1 P1 F1 84.8(6) 2_665 3_565 ?
F2 P2 F2 87.1(6) 10_775 2_765 ?
F2 P2 F2 92.9(6) 10_775 12_655 ?
F2 P2 F2 87.1(6) 2_765 12_655 ?
F2 P2 F2 179.995(3) 10_775 . ?
F2 P2 F2 92.9(6) 2_765 . ?
F2 P2 F2 87.1(6) 12_655 . ?
F2 P2 F2 87.1(6) 10_775 3_675 ?
F2 P2 F2 92.9(6) 2_765 3_675 ?
F2 P2 F2 179.995(2) 12_655 3_675 ?
F2 P2 F2 92.9(6) . 3_675 ?
F2 P2 F2 92.9(6) 10_775 11_565 ?
F2 P2 F2 180.0(9) 2_765 11_565 ?
F2 P2 F2 92.9(6) 12_655 11_565 ?
F2 P2 F2 87.1(6) . 11_565 ?
F2 P2 F2 87.1(6) 3_675 11_565 ?
O4 Cl1 O4 108.6(6) . 2_765 ?
O4 Cl1 O4 108.6(6) . 3_675 ?
O4 Cl1 O4 108.6(6) 2_765 3_675 ?
O4 Cl1 O5 110.3(6) . . ?
O4 Cl1 O5 110.3(6) 2_765 . ?
O4 Cl1 O5 110.3(6) 3_675 . ?
O8 Cl2 O7 111.0(4) . . ?
O8 Cl2 O6 110.4(4) . . ?
O7 Cl2 O6 111.6(5) . . ?
O8 Cl2 O9 107.6(4) . . ?
O7 Cl2 O9 104.2(5) . . ?
O6 Cl2 O9 111.9(4) . . ?
C27 O1 Cu 117.5(3) . . ?
Cu O3 H3A 139.1 . . ?
Cu O3 H3B 111.1 . . ?
H3A O3 H3B 102.9 . . ?
C1 N1 C5 118.8(4) . . ?
C1 N1 Cu 116.8(3) . . ?
C5 N1 Cu 124.2(3) . . ?
C10 N2 C8 117.2(3) . . ?
C10 N2 C7 118.6(3) . . ?
C8 N2 C7 89.8(3) . . ?
C10 N2 Cu 109.9(2) . . ?
C8 N2 Cu 116.1(3) . . ?
C7 N2 Cu 103.5(3) . . ?
C11 N3 C12 114.5(3) . . ?
C11 N3 Cu 109.1(2) . . ?
C12 N3 Cu 111.3(2) . . ?
C11 N3 H3 110.2 . . ?
C12 N3 H3 109.4 . . ?
Cu N3 H3 101.5 . . ?
N1 C1 C2 122.6(4) . . ?
N1 C1 H1 118.7 . . ?
C2 C1 H1 118.7 . . ?
C3 C2 C1 118.6(5) . . ?
C3 C2 H2 120.7 . . ?
C1 C2 H2 120.7 . . ?
C4 C3 C2 119.1(4) . . ?
C4 C3 H3C 120.4 . . ?
C2 C3 H3C 120.4 . . ?
C3 C4 C5 120.2(5) . . ?
C3 C4 H4 119.9 . . ?
C5 C4 H4 119.9 . . ?
N1 C5 C4 120.6(4) . . ?
N1 C5 C6 117.7(4) . . ?
C4 C5 C6 121.6(4) . . ?
C5 C6 C9 114.7(4) . . ?
C5 C6 C7 113.5(4) . . ?
C9 C6 C7 114.2(4) . . ?
C5 C6 C8 109.1(4) . . ?
C9 C6 C8 116.4(4) . . ?
C7 C6 C8 85.6(3) . . ?
N2 C7 C6 88.2(3) . . ?
N2 C7 H7A 114.0 . . ?
C6 C7 H7A 114.0 . . ?
N2 C7 H7B 114.0 . . ?
C6 C7 H7B 114.0 . . ?
H7A C7 H7B 111.2 . . ?
N2 C8 C6 88.4(3) . . ?
N2 C8 H8A 113.9 . . ?
C6 C8 H8A 113.9 . . ?
N2 C8 H8B 113.9 . . ?
C6 C8 H8B 113.9 . . ?
H8A C8 H8B 111.1 . . ?
C6 C9 H9A 109.5 . . ?
C6 C9 H9B 109.5 . . ?
H9A C9 H9B 109.5 . . ?
C6 C9 H9C 109.5 . . ?
H9A C9 H9C 109.5 . . ?
H9B C9 H9C 109.5 . . ?
N2 C10 C11 107.2(3) . . ?
N2 C10 H10A 110.3 . . ?
C11 C10 H10A 110.3 . . ?
N2 C10 H10B 110.3 . . ?
C11 C10 H10B 110.3 . . ?
H10A C10 H10B 108.5 . . ?
N3 C11 C10 107.8(3) . . ?
N3 C11 H11A 110.2 . . ?
C10 C11 H11A 110.2 . . ?
N3 C11 H11B 110.2 . . ?
C10 C11 H11B 110.2 . . ?
H11A C11 H11B 108.5 . . ?
N3 C12 C13 114.8(3) . . ?
N3 C12 H12A 108.6 . . ?
C13 C12 H12A 108.6 . . ?
N3 C12 H12B 108.6 . . ?
C13 C12 H12B 108.6 . . ?
H12A C12 H12B 107.5 . . ?
C14 C13 C26 119.9(3) . . ?
C14 C13 C12 121.9(4) . . ?
C26 C13 C12 118.1(4) . . ?
C13 C14 C19 119.7(4) . . ?
C13 C14 C15 123.6(4) . . ?
C19 C14 C15 116.7(4) . . ?
C16 C15 C14 121.2(4) . . ?
C16 C15 H15 119.4 . . ?
C14 C15 H15 119.4 . . ?
C15 C16 C17 121.7(4) . . ?
C15 C16 H16 119.2 . . ?
C17 C16 H16 119.2 . . ?
C18 C17 C16 119.6(4) . . ?
C18 C17 H17 120.2 . . ?
C16 C17 H17 120.2 . . ?
C17 C18 C19 121.1(4) . . ?
C17 C18 H18 119.4 . . ?
C19 C18 H18 119.4 . . ?
C20 C19 C18 121.0(4) . . ?
C20 C19 C14 119.3(4) . . ?
C18 C19 C14 119.6(4) . . ?
C21 C20 C19 122.3(4) . . ?
C21 C20 H20 118.9 . . ?
C19 C20 H20 118.9 . . ?
C20 C21 C22 121.6(4) . . ?
C20 C21 C26 119.2(4) . . ?
C22 C21 C26 119.2(4) . . ?
C23 C22 C21 120.9(4) . . ?
C23 C22 H22 119.5 . . ?
C21 C22 H22 119.5 . . ?
C22 C23 C24 119.9(4) . . ?
C22 C23 H23 120.0 . . ?
C24 C23 H23 120.0 . . ?
C25 C24 C23 120.6(4) . . ?
C25 C24 H24 119.7 . . ?
C23 C24 H24 119.7 . . ?
C24 C25 C26 122.2(4) . . ?
C24 C25 H25 118.9 . . ?
C26 C25 H25 118.9 . . ?
C13 C26 C25 123.3(4) . . ?
C13 C26 C21 119.5(4) . . ?
C25 C26 C21 117.1(4) . . ?
O2 C27 O1 123.9(4) . . ?
O2 C27 C28 119.6(4) . . ?
O1 C27 C28 116.6(4) . . ?
C27 C28 H28A 109.5 . . ?
C27 C28 H28B 109.5 . . ?
H28A C28 H28B 109.5 . . ?
C27 C28 H28C 109.5 . . ?
H28A C28 H28C 109.5 . . ?
H28B C28 H28C 109.5 . . ?

loop_
_geom_bond_atom_site_label_1
_geom_bond_atom_site_label_2
_geom_bond_distance
_geom_bond_site_symmetry_2
_geom_bond_publ_flag
Cu O1 1.946(3) . ?
Cu N2 1.995(3) . ?
Cu N3 2.054(3) . ?
Cu N1 2.075(3) . ?
Cu O3 2.231(3) . ?
P1 F1 1.555(10) 15 ?
P1 F1 1.555(10) . ?
P1 F1 1.555(11) 14_455 ?
P1 F1 1.555(11) 13_565 ?
P1 F1 1.555(10) 2_665 ?
P1 F1 1.555(11) 3_565 ?
P2 F2 1.571(8) 10_775 ?
P2 F2 1.571(8) 2_765 ?
P2 F2 1.571(8) 12_655 ?
P2 F2 1.571(8) . ?
P2 F2 1.571(8) 3_675 ?
P2 F2 1.571(8) 11_565 ?
Cl1 O4 1.378(12) . ?
Cl1 O4 1.378(12) 2_765 ?
Cl1 O4 1.378(12) 3_675 ?
Cl1 O5 1.463(14) . ?
Cl2 O8 1.404(6) . ?
Cl2 O7 1.419(8) . ?
Cl2 O6 1.420(7) . ?
Cl2 O9 1.466(5) . ?
O1 C27 1.259(5) . ?
O2 C27 1.250(5) . ?
O3 H3A 0.8703 . ?
O3 H3B 0.9072 . ?
N1 C1 1.350(5) . ?
N1 C5 1.350(6) . ?
N2 C10 1.471(5) . ?
N2 C8 1.500(5) . ?
N2 C7 1.518(5) . ?
N3 C11 1.481(5) . ?
N3 C12 1.501(5) . ?
N3 H3 0.9619 . ?
C1 C2 1.382(6) . ?
C1 H1 0.9300 . ?
C2 C3 1.379(7) . ?
C2 H2 0.9300 . ?
C3 C4 1.374(7) . ?
C3 H3C 0.9300 . ?
C4 C5 1.393(6) . ?
C4 H4 0.9300 . ?
C5 C6 1.510(7) . ?
C6 C9 1.524(6) . ?
C6 C7 1.561(6) . ?
C6 C8 1.573(6) . ?
C7 H7A 0.9700 . ?
C7 H7B 0.9700 . ?
C8 H8A 0.9700 . ?
C8 H8B 0.9700 . ?
C9 H9A 0.9600 . ?
C9 H9B 0.9600 . ?
C9 H9C 0.9600 . ?
C10 C11 1.517(6) . ?
C10 H10A 0.9700 . ?
C10 H10B 0.9700 . ?
C11 H11A 0.9700 . ?
C11 H11B 0.9700 . ?
C12 C13 1.515(5) . ?
C12 H12A 0.9700 . ?
C12 H12B 0.9700 . ?
C13 C14 1.412(6) . ?
C13 C26 1.420(6) . ?
C14 C19 1.435(5) . ?
C14 C15 1.442(6) . ?
C15 C16 1.352(6) . ?
C15 H15 0.9300 . ?
C16 C17 1.409(7) . ?
C16 H16 0.9300 . ?
C17 C18 1.358(7) . ?
C17 H17 0.9300 . ?
C18 C19 1.426(6) . ?
C18 H18 0.9300 . ?
C19 C20 1.398(6) . ?
C20 C21 1.378(6) . ?
C20 H20 0.9300 . ?
C21 C22 1.426(6) . ?
C21 C26 1.447(5) . ?
C22 C23 1.364(6) . ?
C22 H22 0.9300 . ?
C23 C24 1.420(6) . ?
C23 H23 0.9300 . ?
C24 C25 1.356(6) . ?
C24 H24 0.9300 . ?
C25 C26 1.420(6) . ?
C25 H25 0.9300 . ?
C27 C28 1.516(6) . ?
C28 H28A 0.9600 . ?
C28 H28B 0.9600 . ?
C28 H28C 0.9600 . ?
